data_7133268
loop_
_publ_author_name
'Tan, Zheng'
'Yihuo, Aying'
'Wu, Zhao'
'Wang, Fei'
'Dong, Shunxi'
'Feng, Xiaoming'

_publ_section_title
;
 Concise synthesis of chiral &#x3b3;-butenolides <i>via</i> an
 allylation/lactonization cascade reaction.
;
_journal_issue 61
_journal_name_full 'Chemical communications (Cambridge, England)'
_journal_page_first 7926
_journal_page_last 7929
_journal_paper_doi 10.1039/d4cc02781g
_journal_volume 60
_journal_year 2024
_chemical_absolute_configuration ad
_chemical_formula_moiety 'C20 H18 O4'
_chemical_formula_sum 'C20 H18 O4'
_chemical_formula_weight 322.34
_space_group_crystal_system orthorhombic
_space_group_IT_number 19
_space_group_name_Hall 'P 2ac 2ab'
_space_group_name_H-M_alt 'P 21 21 21'
_atom_sites_solution_hydrogens geom
_atom_sites_solution_primary dual
_audit_creation_method SHELXL-2019/1
_audit_update_record
;
2024-02-08 deposited with the CCDC.	2024-07-01 downloaded from the CCDC.
;
_cell_angle_alpha 90
_cell_angle_beta 90
_cell_angle_gamma 90
_cell_formula_units_Z 4
_cell_length_a 6.34150(10)
_cell_length_b 8.4205(2)
_cell_length_c 30.8465(7)
_cell_measurement_reflns_used 9893
_cell_measurement_temperature 173(2)
_cell_measurement_theta_max 68.27
_cell_measurement_theta_min 2.87
_cell_volume 1647.16(6)
_computing_cell_refinement 'Bruker SAINT'
_computing_data_collection 'Bruker APEX3'
_computing_data_reduction 'Bruker SAINT'
_computing_molecular_graphics 'Bruker SHELXTL'
_computing_publication_material 'Bruker SHELXTL'
_computing_structure_refinement 'SHELXL-2019/1 (Sheldrick, 2019)'
_computing_structure_solution 'SHELXT (Sheldrick 2008)'
_diffrn_ambient_temperature 173(2)
_diffrn_measured_fraction_theta_full 0.998
_diffrn_measured_fraction_theta_max 0.998
_diffrn_measurement_device_type 'Bruker D8 Venture Photon II'
_diffrn_measurement_method '\f and \w scans'
_diffrn_radiation_type CuK\a
_diffrn_radiation_wavelength 1.54178
_diffrn_reflns_av_R_equivalents 0.0231
_diffrn_reflns_av_unetI/netI 0.0200
_diffrn_reflns_Laue_measured_fraction_full 0.998
_diffrn_reflns_Laue_measured_fraction_max 0.998
_diffrn_reflns_limit_h_max 7
_diffrn_reflns_limit_h_min -7
_diffrn_reflns_limit_k_max 10
_diffrn_reflns_limit_k_min -8
_diffrn_reflns_limit_l_max 37
_diffrn_reflns_limit_l_min -35
_diffrn_reflns_number 12771
_diffrn_reflns_point_group_measured_fraction_full 0.997
_diffrn_reflns_point_group_measured_fraction_max 0.997
_diffrn_reflns_theta_full 67.679
_diffrn_reflns_theta_max 68.267
_diffrn_reflns_theta_min 2.865
_exptl_absorpt_coefficient_mu 0.735
_exptl_absorpt_correction_T_max 0.9096
_exptl_absorpt_correction_T_min 0.7301
_exptl_absorpt_correction_type numerical
_exptl_absorpt_process_details 'SADABS (Krause et al., 2015)'
_exptl_crystal_colour colourless
_exptl_crystal_density_diffrn 1.300
_exptl_crystal_description rod
_exptl_crystal_F_000 680
_exptl_crystal_recrystallization_method 'Re-crystallisation from solvent: IPA'
_exptl_crystal_size_max 0.530
_exptl_crystal_size_mid 0.441
_exptl_crystal_size_min 0.228
_refine_diff_density_max 0.236
_refine_diff_density_min -0.167
_refine_diff_density_rms 0.046
_refine_ls_abs_structure_details
; 
 Flack x determined using 1219 quotients [(I+)-(I-)]/[(I+)+(I-)] 
 (Parsons, Flack and Wagner, Acta Cryst. B69 (2013) 249-259). 
;
_refine_ls_abs_structure_Flack 0.06(3)
_refine_ls_extinction_coef 0.0157(8)
_refine_ls_extinction_expression Fc^*^=kFc[1+0.001xFc^2^\l^3^/sin(2\q)]^-1/4^
_refine_ls_extinction_method 'SHELXL-2019/1 (Sheldrick 2019)'
_refine_ls_goodness_of_fit_ref 1.095
_refine_ls_hydrogen_treatment constr
_refine_ls_matrix_type full
_refine_ls_number_parameters 219
_refine_ls_number_reflns 3013
_refine_ls_number_restraints 0
_refine_ls_restrained_S_all 1.095
_refine_ls_R_factor_all 0.0259
_refine_ls_R_factor_gt 0.0257
_refine_ls_shift/su_max 0.001
_refine_ls_shift/su_mean 0.000
_refine_ls_structure_factor_coef Fsqd
_refine_ls_weighting_details 'w=1/[\s^2^(Fo^2^)+(0.0310P)^2^+0.2851P] where P=(Fo^2^+2Fc^2^)/3'
_refine_ls_weighting_scheme calc
_refine_ls_wR_factor_gt 0.0661
_refine_ls_wR_factor_ref 0.0664
_reflns_Friedel_coverage 0.689
_reflns_Friedel_fraction_full 0.996
_reflns_Friedel_fraction_max 0.996
_reflns_number_gt 2993
_reflns_number_total 3013
_reflns_threshold_expression 'I > 2\s(I)'
_cod_data_source_file d4cc02781g2.cif
_cod_data_source_block tqf022
_cod_depositor_comments 'Adding full bibliography for 7133268.cif.'
_cod_database_code 7133268
_shelx_shelxl_version_number 2019/1
_shelx_space_group_comment
; 
The symmetry employed for this shelxl refinement is uniquely defined 
by the following loop, which should always be used as a source of 
symmetry information in preference to the above space-group names. 
They are only intended as comments. 
;
_shelx_estimated_absorpt_t_min 0.697
_shelx_estimated_absorpt_t_max 0.850

loop_
_space_group_symop_operation_xyz
'x, y, z'
'-x+1/2, -y, z+1/2'
'-x, y+1/2, -z+1/2'
'x+1/2, -y+1/2, -z'

loop_
_atom_site_label
_atom_site_type_symbol
_atom_site_fract_x
_atom_site_fract_y
_atom_site_fract_z
_atom_site_U_iso_or_equiv
_atom_site_adp_type
_atom_site_occupancy
_atom_site_site_symmetry_order
_atom_site_calc_flag
_atom_site_refinement_flags_posn
_atom_site_refinement_flags_adp
_atom_site_refinement_flags_occupancy
_atom_site_disorder_assembly
_atom_site_disorder_group
O1 O 0.5106(2) 0.40457(14) 0.67201(4) 0.0309(3) Uani 1 1 d . . . . .
O2 O 0.8559(2) 0.35592(15) 0.66184(5) 0.0410(3) Uani 1 1 d . . . . .
O3 O 0.37173(19) 0.72251(15) 0.66157(4) 0.0314(3) Uani 1 1 d . . . . .
O4 O 0.63853(17) 0.87671(12) 0.64009(3) 0.0209(2) Uani 1 1 d . . . . .
C1 C 0.4802(3) 0.2360(2) 0.73531(6) 0.0378(4) Uani 1 1 d . . . . .
H1A H 0.453409 0.127113 0.745075 0.057 Uiso 1 1 calc R U . . .
H1B H 0.372561 0.306961 0.747312 0.057 Uiso 1 1 calc R U . . .
H1C H 0.619887 0.269943 0.745267 0.057 Uiso 1 1 calc R U . . .
C2 C 0.4723(3) 0.2421(2) 0.68670(6) 0.0344(4) Uani 1 1 d . . . . .
H2A H 0.580625 0.170322 0.674434 0.041 Uiso 1 1 calc R U . . .
H2B H 0.332353 0.205971 0.676473 0.041 Uiso 1 1 calc R U . . .
C3 C 0.7063(3) 0.44338(19) 0.66153(5) 0.0231(3) Uani 1 1 d . . . . .
C4 C 0.5534(2) 0.73462(19) 0.65187(5) 0.0206(3) Uani 1 1 d . . . . .
C5 C 0.7234(2) 0.61369(18) 0.64921(5) 0.0200(3) Uani 1 1 d . . . . .
C6 C 0.8955(2) 0.68299(17) 0.63365(5) 0.0200(3) Uani 1 1 d . . . . .
H6 H 1.025824 0.630672 0.628455 0.024 Uiso 1 1 calc R U . . .
C7 C 0.8544(2) 0.85618(18) 0.62545(5) 0.0203(3) Uani 1 1 d . . . . .
C8 C 0.9990(3) 0.96621(17) 0.65193(5) 0.0228(3) Uani 1 1 d . . . . .
H8A H 1.144269 0.958156 0.640386 0.027 Uiso 1 1 calc R U . . .
H8B H 0.951500 1.077266 0.647979 0.027 Uiso 1 1 calc R U . . .
C9 C 1.0030(3) 0.9292(2) 0.69943(5) 0.0266(3) Uani 1 1 d . . . . .
H9 H 1.028053 0.822292 0.707797 0.032 Uiso 1 1 calc R U . . .
C10 C 0.9740(3) 1.0347(2) 0.73037(6) 0.0348(4) Uani 1 1 d . . . . .
H10A H 0.948532 1.142684 0.723164 0.052 Uiso 1 1 calc R U . . .
H10B H 0.978633 1.002797 0.759892 0.052 Uiso 1 1 calc R U . . .
C11 C 0.8647(3) 0.89700(18) 0.57726(5) 0.0209(3) Uani 1 1 d . . . . .
C12 C 0.7058(3) 0.97995(18) 0.55750(5) 0.0222(3) Uani 1 1 d . . . . .
H12 H 0.585012 1.009691 0.573812 0.027 Uiso 1 1 calc R U . . .
C13 C 0.7187(3) 1.02230(18) 0.51290(5) 0.0236(3) Uani 1 1 d . . . . .
C14 C 0.5567(3) 1.1093(2) 0.49213(6) 0.0296(4) Uani 1 1 d . . . . .
H14 H 0.435991 1.141214 0.508162 0.035 Uiso 1 1 calc R U . . .
C15 C 0.5724(3) 1.1478(2) 0.44903(6) 0.0355(4) Uani 1 1 d . . . . .
H15 H 0.462381 1.205686 0.435351 0.043 Uiso 1 1 calc R U . . .
C16 C 0.7506(3) 1.1020(2) 0.42509(6) 0.0372(4) Uani 1 1 d . . . . .
H16 H 0.759827 1.128636 0.395225 0.045 Uiso 1 1 calc R U . . .
C17 C 0.9112(3) 1.0194(2) 0.44435(6) 0.0334(4) Uani 1 1 d . . . . .
H17 H 1.031186 0.989997 0.427762 0.040 Uiso 1 1 calc R U . . .
C18 C 0.9001(3) 0.97711(19) 0.48897(5) 0.0256(3) Uani 1 1 d . . . . .
C19 C 1.0618(3) 0.8911(2) 0.51011(6) 0.0290(4) Uani 1 1 d . . . . .
H19 H 1.183128 0.859605 0.494226 0.035 Uiso 1 1 calc R U . . .
C20 C 1.0461(3) 0.85272(19) 0.55311(6) 0.0268(4) Uani 1 1 d . . . . .
H20 H 1.157076 0.796135 0.566862 0.032 Uiso 1 1 calc R U . . .

loop_
_atom_site_aniso_label
_atom_site_aniso_U_11
_atom_site_aniso_U_22
_atom_site_aniso_U_33
_atom_site_aniso_U_23
_atom_site_aniso_U_13
_atom_site_aniso_U_12
O1 0.0281(6) 0.0252(6) 0.0395(6) 0.0078(5) -0.0012(5) -0.0070(5)
O2 0.0372(7) 0.0211(6) 0.0647(9) 0.0088(6) 0.0118(7) 0.0057(6)
O3 0.0197(5) 0.0343(6) 0.0400(6) 0.0050(5) 0.0041(5) 0.0020(5)
O4 0.0207(5) 0.0185(5) 0.0235(5) 0.0012(4) 0.0024(4) 0.0041(4)
C1 0.0376(10) 0.0375(10) 0.0383(9) 0.0084(8) 0.0053(8) -0.0009(8)
C2 0.0410(10) 0.0240(8) 0.0381(9) 0.0051(7) 0.0005(8) -0.0121(8)
C3 0.0277(8) 0.0199(7) 0.0215(7) -0.0009(6) -0.0012(6) -0.0014(6)
C4 0.0210(8) 0.0224(7) 0.0183(7) 0.0005(6) -0.0009(5) 0.0001(6)
C5 0.0217(7) 0.0190(7) 0.0192(6) -0.0009(6) -0.0023(6) 0.0007(6)
C6 0.0196(7) 0.0193(7) 0.0212(7) -0.0010(6) -0.0010(6) 0.0023(6)
C7 0.0179(7) 0.0183(7) 0.0245(7) 0.0006(6) 0.0013(6) 0.0029(6)
C8 0.0235(7) 0.0170(7) 0.0279(7) 0.0011(6) -0.0015(7) -0.0003(6)
C9 0.0278(8) 0.0223(8) 0.0298(8) 0.0024(6) -0.0049(7) -0.0007(7)
C10 0.0371(9) 0.0365(9) 0.0307(8) -0.0035(7) -0.0053(8) 0.0037(8)
C11 0.0219(7) 0.0162(6) 0.0245(7) -0.0007(6) 0.0016(6) -0.0018(6)
C12 0.0236(7) 0.0194(7) 0.0236(7) -0.0016(6) 0.0035(6) 0.0011(6)
C13 0.0285(8) 0.0183(7) 0.0241(7) -0.0008(6) 0.0005(7) -0.0029(6)
C14 0.0323(9) 0.0287(8) 0.0277(8) 0.0017(7) 0.0001(7) 0.0020(7)
C15 0.0447(11) 0.0334(10) 0.0284(8) 0.0052(7) -0.0060(7) -0.0002(8)
C16 0.0538(12) 0.0357(9) 0.0220(7) 0.0020(7) 0.0023(8) -0.0038(9)
C17 0.0440(10) 0.0313(9) 0.0249(8) -0.0038(7) 0.0092(8) -0.0046(8)
C18 0.0320(8) 0.0199(7) 0.0250(8) -0.0027(6) 0.0055(7) -0.0042(6)
C19 0.0276(8) 0.0273(8) 0.0322(8) -0.0032(7) 0.0107(7) 0.0016(7)
C20 0.0242(8) 0.0239(8) 0.0323(8) 0.0014(7) 0.0034(6) 0.0033(7)

loop_
_atom_type_symbol
_atom_type_description
_atom_type_scat_dispersion_real
_atom_type_scat_dispersion_imag
_atom_type_scat_source
C C 0.0181 0.0091 'International Tables Vol C Tables 4.2.6.8 and 6.1.1.4'
H H 0.0000 0.0000 'International Tables Vol C Tables 4.2.6.8 and 6.1.1.4'
O O 0.0492 0.0322 'International Tables Vol C Tables 4.2.6.8 and 6.1.1.4'

loop_
_geom_angle_atom_site_label_1
_geom_angle_atom_site_label_2
_geom_angle_atom_site_label_3
_geom_angle
_geom_angle_site_symmetry_1
_geom_angle_site_symmetry_3
_geom_angle_publ_flag
C3 O1 C2 117.56(14) . . ?
C4 O4 C7 110.62(11) . . ?
O1 C2 C1 109.64(15) . . ?
O2 C3 O1 125.96(15) . . ?
O2 C3 C5 122.40(15) . . ?
O1 C3 C5 111.63(14) . . ?
O3 C4 O4 121.61(14) . . ?
O3 C4 C5 130.94(15) . . ?
O4 C4 C5 107.44(12) . . ?
C6 C5 C4 108.39(13) . . ?
C6 C5 C3 125.17(14) . . ?
C4 C5 C3 126.44(14) . . ?
C5 C6 C7 110.17(13) . . ?
O4 C7 C6 103.09(12) . . ?
O4 C7 C11 108.44(12) . . ?
C6 C7 C11 112.02(12) . . ?
O4 C7 C8 108.96(12) . . ?
C6 C7 C8 113.06(12) . . ?
C11 C7 C8 110.86(12) . . ?
C9 C8 C7 113.84(13) . . ?
C10 C9 C8 124.49(16) . . ?
C12 C11 C20 119.77(14) . . ?
C12 C11 C7 121.11(14) . . ?
C20 C11 C7 119.09(14) . . ?
C11 C12 C13 121.04(14) . . ?
C14 C13 C18 119.47(15) . . ?
C14 C13 C12 121.70(16) . . ?
C18 C13 C12 118.83(15) . . ?
C15 C14 C13 120.55(17) . . ?
C14 C15 C16 120.21(17) . . ?
C17 C16 C15 120.67(16) . . ?
C16 C17 C18 120.68(17) . . ?
C19 C18 C13 119.02(15) . . ?
C19 C18 C17 122.56(16) . . ?
C13 C18 C17 118.41(16) . . ?
C20 C19 C18 120.99(15) . . ?
C19 C20 C11 120.34(15) . . ?

loop_
_geom_bond_atom_site_label_1
_geom_bond_atom_site_label_2
_geom_bond_distance
_geom_bond_site_symmetry_2
_geom_bond_publ_flag
O1 C3 1.324(2) . ?
O1 C2 1.461(2) . ?
O2 C3 1.201(2) . ?
O3 C4 1.195(2) . ?
O4 C4 1.3620(19) . ?
O4 C7 1.4521(18) . ?
C1 C2 1.501(3) . ?
C3 C5 1.488(2) . ?
C4 C5 1.485(2) . ?
C5 C6 1.327(2) . ?
C6 C7 1.503(2) . ?
C7 C11 1.527(2) . ?
C7 C8 1.538(2) . ?
C8 C9 1.498(2) . ?
C9 C10 1.317(3) . ?
C11 C12 1.369(2) . ?
C11 C20 1.420(2) . ?
C12 C13 1.423(2) . ?
C13 C14 1.415(2) . ?
C13 C18 1.419(2) . ?
C14 C15 1.372(3) . ?
C15 C16 1.404(3) . ?
C16 C17 1.369(3) . ?
C17 C18 1.423(2) . ?
C18 C19 1.414(3) . ?
C19 C20 1.369(2) . ?

loop_
_geom_torsion_atom_site_label_1
_geom_torsion_atom_site_label_2
_geom_torsion_atom_site_label_3
_geom_torsion_atom_site_label_4
_geom_torsion
_geom_torsion_site_symmetry_1
_geom_torsion_site_symmetry_2
_geom_torsion_site_symmetry_3
_geom_torsion_site_symmetry_4
_geom_torsion_publ_flag
C3 O1 C2 C1 94.50(18) . . . . ?
C2 O1 C3 O2 2.1(2) . . . . ?
C2 O1 C3 C5 -177.32(13) . . . . ?
C7 O4 C4 O3 -173.82(15) . . . . ?
C7 O4 C4 C5 5.48(15) . . . . ?
O3 C4 C5 C6 175.21(17) . . . . ?
O4 C4 C5 C6 -4.00(16) . . . . ?
O3 C4 C5 C3 -4.5(3) . . . . ?
O4 C4 C5 C3 176.27(13) . . . . ?
O2 C3 C5 C6 6.6(2) . . . . ?
O1 C3 C5 C6 -173.87(15) . . . . ?
O2 C3 C5 C4 -173.67(16) . . . . ?
O1 C3 C5 C4 5.8(2) . . . . ?
C4 C5 C6 C7 0.96(16) . . . . ?
C3 C5 C6 C7 -179.31(14) . . . . ?
C4 O4 C7 C6 -4.78(14) . . . . ?
C4 O4 C7 C11 114.12(13) . . . . ?
C4 O4 C7 C8 -125.12(13) . . . . ?
C5 C6 C7 O4 2.18(16) . . . . ?
C5 C6 C7 C11 -114.20(15) . . . . ?
C5 C6 C7 C8 119.68(14) . . . . ?
O4 C7 C8 C9 62.83(16) . . . . ?
C6 C7 C8 C9 -51.17(18) . . . . ?
C11 C7 C8 C9 -177.91(13) . . . . ?
C7 C8 C9 C10 -129.49(19) . . . . ?
O4 C7 C11 C12 16.29(19) . . . . ?
C6 C7 C11 C12 129.40(15) . . . . ?
C8 C7 C11 C12 -103.29(17) . . . . ?
O4 C7 C11 C20 -165.97(13) . . . . ?
C6 C7 C11 C20 -52.87(19) . . . . ?
C8 C7 C11 C20 74.45(17) . . . . ?
C20 C11 C12 C13 0.3(2) . . . . ?
C7 C11 C12 C13 177.98(14) . . . . ?
C11 C12 C13 C14 -179.40(15) . . . . ?
C11 C12 C13 C18 0.0(2) . . . . ?
C18 C13 C14 C15 1.0(3) . . . . ?
C12 C13 C14 C15 -179.63(17) . . . . ?
C13 C14 C15 C16 -0.4(3) . . . . ?
C14 C15 C16 C17 -0.4(3) . . . . ?
C15 C16 C17 C18 0.5(3) . . . . ?
C14 C13 C18 C19 179.58(15) . . . . ?
C12 C13 C18 C19 0.2(2) . . . . ?
C14 C13 C18 C17 -0.9(2) . . . . ?
C12 C13 C18 C17 179.73(15) . . . . ?
C16 C17 C18 C19 179.67(17) . . . . ?
C16 C17 C18 C13 0.2(3) . . . . ?
C13 C18 C19 C20 -0.6(3) . . . . ?
C17 C18 C19 C20 179.89(17) . . . . ?
C18 C19 C20 C11 0.8(3) . . . . ?
C12 C11 C20 C19 -0.7(2) . . . . ?
C7 C11 C20 C19 -178.42(15) . . . . ?
